data_7006825
loop_
_publ_author_name
'Layfield, Richard A.'
'Bashall, Alan'
'McPartlin, Mary'
'Rawson, Jeremy M.'
'Wright, Dominic S.'

_publ_section_title
;
 A structural and magnetic study of organolanthanide(III) amides.
;
_journal_issue 13
_journal_name_full 'Dalton transactions (Cambridge, England : 2003)'
_journal_page_first 1660
_journal_page_last 1666
_journal_paper_doi 10.1039/b514470a
_journal_year 2006
_chemical_formula_sum 'C32 H36 Gd2 N6'
_chemical_formula_weight 819.17
_chemical_name_systematic
;
?
;
_space_group_IT_number 14
_symmetry_cell_setting monoclinic
_symmetry_space_group_name_Hall '-P 2yn'
_symmetry_space_group_name_H-M 'P 1 21/n 1'
_atom_sites_solution_hydrogens geom
_atom_sites_solution_primary direct
_atom_sites_solution_secondary difmap
_audit_creation_method SHELXL-97
_cell_angle_alpha 90.00
_cell_angle_beta 108.5960(10)
_cell_angle_gamma 90.00
_cell_formula_units_Z 4
_cell_length_a 12.0619(2)
_cell_length_b 16.6647(3)
_cell_length_c 16.0128(3)
_cell_measurement_reflns_used 16763
_cell_measurement_temperature 180(2)
_cell_measurement_theta_max 27.48
_cell_measurement_theta_min 1.00
_cell_volume 3050.65(10)
_computing_cell_refinement 'HKL Scalepack (Otwinowski & Minor 1997)'
_computing_data_collection 'Collect (Nonius BV, 1997-2000)'
_computing_data_reduction 'HKL Denzo and Scalepack (Otwinowski & Minor 1997)'
_computing_molecular_graphics 'Bruker SHELXTL'
_computing_publication_material 'Bruker SHELXTL'
_computing_structure_refinement 'SHELXL-97 (Sheldrick, 1997)'
_computing_structure_solution 'SHELXS-97 (Sheldrick, 1990)'
_diffrn_ambient_temperature 180(2)
_diffrn_detector_area_resol_mean 9
_diffrn_measured_fraction_theta_full 0.998
_diffrn_measured_fraction_theta_max 0.998
_diffrn_measurement_device_type KappaCCD
_diffrn_measurement_method CCD
_diffrn_radiation_monochromator graphite
_diffrn_radiation_source 'fine-focus sealed tube'
_diffrn_radiation_type MoK\a
_diffrn_radiation_wavelength 0.71069
_diffrn_reflns_av_R_equivalents 0.0398
_diffrn_reflns_av_sigmaI/netI 0.0368
_diffrn_reflns_limit_h_max 15
_diffrn_reflns_limit_h_min -15
_diffrn_reflns_limit_k_max 21
_diffrn_reflns_limit_k_min -19
_diffrn_reflns_limit_l_max 20
_diffrn_reflns_limit_l_min -20
_diffrn_reflns_number 26648
_diffrn_reflns_theta_full 27.47
_diffrn_reflns_theta_max 27.47
_diffrn_reflns_theta_min 3.53
_exptl_absorpt_coefficient_mu 4.341
_exptl_absorpt_correction_T_max 0.6707
_exptl_absorpt_correction_T_min 0.4351
_exptl_crystal_colour colourless
_exptl_crystal_density_diffrn 1.784
_exptl_crystal_density_method 'not measured'
_exptl_crystal_F_000 1592
_exptl_crystal_size_max 0.23
_exptl_crystal_size_mid 0.12
_exptl_crystal_size_min 0.10
_refine_diff_density_max 0.821
_refine_diff_density_min -1.156
_refine_diff_density_rms 0.164
_refine_ls_extinction_method none
_refine_ls_goodness_of_fit_ref 1.052
_refine_ls_hydrogen_treatment mixed
_refine_ls_matrix_type full
_refine_ls_number_parameters 384
_refine_ls_number_reflns 6972
_refine_ls_number_restraints 0
_refine_ls_restrained_S_all 1.052
_refine_ls_R_factor_all 0.0339
_refine_ls_R_factor_gt 0.0264
_refine_ls_shift/su_max 0.001
_refine_ls_shift/su_mean 0.000
_refine_ls_structure_factor_coef Fsqd
_refine_ls_weighting_details 'calc w=1/[\s^2^(Fo^2^)+(0.0256P)^2^+3.8200P] where P=(Fo^2^+2Fc^2^)/3'
_refine_ls_weighting_scheme calc
_refine_ls_wR_factor_gt 0.0601
_refine_ls_wR_factor_ref 0.0633
_reflns_number_gt 6083
_reflns_number_total 6972
_reflns_threshold_expression >2sigma(I)
_cod_data_source_file b514470a.txt
_cod_data_source_block m
_cod_original_cell_volume 3050.65(9)
_cod_original_sg_symbol_H-M P2(1)/n
_cod_database_code 7006825

loop_
_symmetry_equiv_pos_as_xyz
'x, y, z'
'-x+1/2, y+1/2, -z+1/2'
'-x, -y, -z'
'x-1/2, -y-1/2, z-1/2'

loop_
_atom_site_label
_atom_site_type_symbol
_atom_site_fract_x
_atom_site_fract_y
_atom_site_fract_z
_atom_site_U_iso_or_equiv
_atom_site_adp_type
_atom_site_occupancy
_atom_site_symmetry_multiplicity
_atom_site_calc_flag
_atom_site_refinement_flags
_atom_site_disorder_assembly
_atom_site_disorder_group
Gd1 Gd 0.129260(12) 0.233546(9) 0.441220(10) 0.01837(5) Uani 1 1 d . . .
Gd2 Gd 0.275342(13) 0.342442(10) 0.294859(10) 0.01947(5) Uani 1 1 d . . .
N1 N 0.0765(2) 0.32767(17) 0.30896(17) 0.0208(6) Uani 1 1 d . . .
H1N H 0.0354 0.3222 0.2400 0.029(10) Uiso 1 1 d . . .
N2 N 0.2590(2) 0.20478(17) 0.35409(18) 0.0225(6) Uani 1 1 d . . .
H2N H 0.2030 0.1631 0.3227 0.040(11) Uiso 1 1 d . . .
N12 N 0.0141(2) 0.36081(16) 0.42505(17) 0.0208(6) Uani 1 1 d . . .
N16 N -0.0793(2) 0.42032(17) 0.28357(17) 0.0246(6) Uani 1 1 d . . .
N22 N 0.4424(2) 0.25328(17) 0.37745(19) 0.0247(6) Uani 1 1 d . . .
N26 N 0.4131(2) 0.11055(17) 0.38188(18) 0.0250(6) Uani 1 1 d . . .
C11 C 0.0018(3) 0.37230(19) 0.3383(2) 0.0188(6) Uani 1 1 d . . .
C13 C -0.0615(3) 0.3989(2) 0.4582(2) 0.0216(7) Uani 1 1 d . . .
C14 C -0.1466(3) 0.4487(2) 0.4052(2) 0.0253(7) Uani 1 1 d . . .
H14 H -0.1994 0.4762 0.4283 0.030 Uiso 1 1 calc R . .
C15 C -0.1533(3) 0.4577(2) 0.3173(2) 0.0271(7) Uani 1 1 d . . .
C21 C 0.3741(3) 0.1871(2) 0.3724(2) 0.0219(7) Uani 1 1 d . . .
C23 C 0.5580(3) 0.2405(2) 0.3921(3) 0.0318(8) Uani 1 1 d . . .
C24 C 0.6021(3) 0.1641(2) 0.4012(3) 0.0337(9) Uani 1 1 d . . .
H24 H 0.6829 0.1552 0.4106 0.040 Uiso 1 1 calc R . .
C25 C 0.5274(3) 0.1001(2) 0.3965(2) 0.0282(8) Uani 1 1 d . . .
C31 C 0.2518(4) 0.3149(3) 0.5888(2) 0.0412(10) Uani 1 1 d . . .
C32 C 0.1950(4) 0.2519(3) 0.6191(3) 0.0461(11) Uani 1 1 d . . .
C33 C 0.2490(4) 0.1804(3) 0.6063(3) 0.0481(11) Uani 1 1 d . . .
H33 H 0.2303 0.1283 0.6219 0.058 Uiso 1 1 calc R . .
C34 C 0.3343(3) 0.1978(3) 0.5672(3) 0.0407(10) Uani 1 1 d . . .
C35 C 0.3364(3) 0.2810(3) 0.5566(2) 0.0357(9) Uani 1 1 d . . .
C41 C -0.0138(4) 0.1328(3) 0.3228(3) 0.0542(14) Uani 1 1 d . . .
C42 C 0.0478(4) 0.0848(3) 0.3934(4) 0.0554(14) Uani 1 1 d . . .
C43 C 0.0111(4) 0.1039(3) 0.4643(3) 0.0522(12) Uani 1 1 d . . .
C44 C -0.0729(3) 0.1633(3) 0.4394(3) 0.0419(10) Uani 1 1 d . . .
C45 C -0.0889(3) 0.1819(3) 0.3512(3) 0.0443(11) Uani 1 1 d . . .
C51 C 0.2214(3) 0.4936(2) 0.3305(3) 0.0355(9) Uani 1 1 d . . .
C52 C 0.2779(4) 0.4578(2) 0.4131(3) 0.0388(9) Uani 1 1 d . . .
C53 C 0.3965(4) 0.4473(2) 0.4204(3) 0.0445(10) Uani 1 1 d . . .
C54 C 0.4124(4) 0.4755(2) 0.3429(3) 0.0461(11) Uani 1 1 d . . .
C55 C 0.3043(4) 0.5047(2) 0.2874(3) 0.0432(10) Uani 1 1 d . . .
C61 C 0.3385(7) 0.3585(4) 0.1506(4) 0.0758(18) Uani 1 1 d . . .
C62 C 0.2265(8) 0.3735(4) 0.1252(3) 0.084(2) Uani 1 1 d . . .
H62 H 0.1936 0.4251 0.1082 0.101 Uiso 1 1 calc R . .
C63 C 0.1611(4) 0.3055(6) 0.1261(3) 0.094(3) Uani 1 1 d . . .
C64 C 0.2521(7) 0.2431(3) 0.1549(3) 0.0700(19) Uani 1 1 d . . .
H64 H 0.2414 0.1876 0.1633 0.084 Uiso 1 1 calc R . .
C65 C 0.3552(4) 0.2828(4) 0.1669(3) 0.0581(14) Uani 1 1 d . . .
C131 C -0.0526(3) 0.3827(2) 0.5517(2) 0.0323(8) Uani 1 1 d . . .
H13A H -0.0609 0.3249 0.5598 0.048 Uiso 1 1 calc R . .
H13B H -0.1149 0.4116 0.5662 0.048 Uiso 1 1 calc R . .
H13C H 0.0237 0.4008 0.5906 0.048 Uiso 1 1 calc R . .
C151 C -0.2440(4) 0.5105(3) 0.2565(3) 0.0496(12) Uani 1 1 d . . .
H15A H -0.2058 0.5568 0.2396 0.074 Uiso 1 1 calc R . .
H15B H -0.2985 0.5291 0.2865 0.074 Uiso 1 1 calc R . .
H15C H -0.2869 0.4801 0.2037 0.074 Uiso 1 1 calc R . .
C231 C 0.6327(3) 0.3133(3) 0.3978(4) 0.0570(14) Uani 1 1 d . . .
H23A H 0.6040 0.3439 0.3428 0.086 Uiso 1 1 calc R . .
H23B H 0.7138 0.2968 0.4071 0.086 Uiso 1 1 calc R . .
H23C H 0.6293 0.3469 0.4471 0.086 Uiso 1 1 calc R . .
C251 C 0.5718(3) 0.0153(2) 0.4089(3) 0.0376(9) Uani 1 1 d . . .
H25A H 0.5438 -0.0115 0.4528 0.056 Uiso 1 1 calc R . .
H25B H 0.6576 0.0155 0.4292 0.056 Uiso 1 1 calc R . .
H25C H 0.5431 -0.0136 0.3528 0.056 Uiso 1 1 calc R . .
H31 H 0.2272 0.3795 0.5828 0.078(17) Uiso 1 1 d . . .
H32 H 0.1286 0.2578 0.6625 0.072(16) Uiso 1 1 d . . .
H34 H 0.4052 0.1643 0.5577 0.089(19) Uiso 1 1 d . . .
H35 H 0.3978 0.3179 0.5377 0.068(15) Uiso 1 1 d . . .
H41 H -0.0046 0.1316 0.2600 0.074(16) Uiso 1 1 d . . .
H42 H 0.0981 0.0339 0.3819 0.093(19) Uiso 1 1 d . . .
H43 H 0.0283 0.0710 0.5200 0.070(15) Uiso 1 1 d . . .
H44 H -0.1213 0.1841 0.4776 0.058(14) Uiso 1 1 d . . .
H45 H -0.1480 0.2289 0.3174 0.11(2) Uiso 1 1 d . . .
H51 H 0.1351 0.5080 0.3225 0.082(17) Uiso 1 1 d . . .
H52 H 0.2396 0.4339 0.4572 0.067(15) Uiso 1 1 d . . .
H53 H 0.4546 0.4205 0.4800 0.080(17) Uiso 1 1 d . . .
H54 H 0.4821 0.4784 0.3200 0.081(17) Uiso 1 1 d . . .
H55 H 0.2930 0.5284 0.2173 0.088(18) Uiso 1 1 d . . .
H61 H 0.4147 0.4056 0.1379 0.36(8) Uiso 1 1 d . . .
H63 H 0.0683 0.3083 0.1007 0.17(3) Uiso 1 1 d . . .
H65 H 0.4502 0.2496 0.2000 0.13(3) Uiso 1 1 d . . .

loop_
_atom_site_aniso_label
_atom_site_aniso_U_11
_atom_site_aniso_U_22
_atom_site_aniso_U_33
_atom_site_aniso_U_23
_atom_site_aniso_U_13
_atom_site_aniso_U_12
Gd1 0.01711(8) 0.01519(9) 0.02270(9) 0.00201(6) 0.00618(6) 0.00029(6)
Gd2 0.02103(9) 0.01701(9) 0.02201(9) 0.00031(6) 0.00918(7) 0.00096(6)
N1 0.0207(13) 0.0207(15) 0.0216(13) -0.0007(11) 0.0074(11) 0.0039(11)
N2 0.0170(12) 0.0192(14) 0.0313(15) -0.0060(12) 0.0076(11) -0.0008(11)
N12 0.0223(13) 0.0188(14) 0.0224(13) -0.0008(11) 0.0090(11) -0.0009(11)
N16 0.0246(14) 0.0236(16) 0.0233(13) -0.0004(12) 0.0046(11) 0.0064(12)
N22 0.0187(13) 0.0236(15) 0.0324(15) -0.0007(12) 0.0087(12) -0.0019(11)
N26 0.0250(14) 0.0218(15) 0.0301(14) -0.0012(12) 0.0115(12) 0.0041(11)
C11 0.0208(14) 0.0137(16) 0.0224(15) -0.0013(13) 0.0078(12) -0.0022(12)
C13 0.0238(15) 0.0183(17) 0.0256(16) -0.0050(13) 0.0121(13) -0.0043(13)
C14 0.0256(16) 0.0191(17) 0.0342(18) -0.0051(14) 0.0136(14) 0.0033(13)
C15 0.0260(16) 0.0208(18) 0.0320(17) -0.0044(15) 0.0057(14) 0.0042(14)
C21 0.0224(15) 0.0226(18) 0.0216(15) -0.0016(13) 0.0085(13) 0.0027(13)
C23 0.0201(16) 0.035(2) 0.038(2) 0.0032(17) 0.0051(15) -0.0017(15)
C24 0.0206(17) 0.041(2) 0.039(2) 0.0035(17) 0.0095(15) 0.0068(15)
C25 0.0289(17) 0.034(2) 0.0231(16) -0.0009(15) 0.0102(14) 0.0083(15)
C31 0.047(2) 0.039(2) 0.0257(18) -0.0089(17) -0.0045(17) 0.0080(19)
C32 0.040(2) 0.071(3) 0.0239(19) 0.008(2) 0.0058(17) 0.007(2)
C33 0.047(2) 0.047(3) 0.040(2) 0.021(2) -0.0011(19) -0.001(2)
C34 0.0314(19) 0.043(3) 0.039(2) 0.0095(19) -0.0022(17) 0.0106(18)
C35 0.0287(18) 0.043(2) 0.0274(18) -0.0010(17) -0.0025(15) -0.0077(17)
C41 0.057(3) 0.067(3) 0.048(3) -0.031(2) 0.029(2) -0.049(3)
C42 0.039(2) 0.025(2) 0.107(4) -0.019(3) 0.029(3) -0.0100(18)
C43 0.046(2) 0.040(3) 0.065(3) 0.019(2) 0.010(2) -0.018(2)
C44 0.029(2) 0.046(3) 0.056(3) -0.013(2) 0.0216(19) -0.0173(18)
C45 0.0243(18) 0.035(2) 0.063(3) -0.002(2) -0.0009(19) -0.0114(17)
C51 0.042(2) 0.0174(19) 0.051(2) -0.0057(17) 0.0207(19) 0.0005(16)
C52 0.057(2) 0.024(2) 0.039(2) -0.0136(17) 0.0204(19) -0.0114(18)
C53 0.052(2) 0.024(2) 0.047(2) -0.0074(18) 0.000(2) -0.0096(18)
C54 0.044(2) 0.024(2) 0.076(3) -0.004(2) 0.027(2) -0.0098(18)
C55 0.059(3) 0.019(2) 0.058(3) 0.0061(18) 0.028(2) -0.0025(18)
C61 0.117(5) 0.079(5) 0.054(3) -0.012(3) 0.058(4) -0.016(4)
C62 0.140(6) 0.083(5) 0.024(2) 0.014(3) 0.019(3) 0.049(5)
C63 0.027(2) 0.230(9) 0.026(2) -0.046(4) 0.0101(19) -0.015(4)
C64 0.148(6) 0.038(3) 0.032(2) -0.017(2) 0.040(3) -0.027(3)
C65 0.051(3) 0.085(4) 0.041(2) -0.024(3) 0.020(2) 0.013(3)
C131 0.041(2) 0.030(2) 0.0338(19) 0.0033(16) 0.0234(17) 0.0028(17)
C151 0.053(3) 0.052(3) 0.037(2) -0.003(2) 0.0046(19) 0.032(2)
C231 0.0238(19) 0.047(3) 0.097(4) 0.014(3) 0.014(2) -0.0067(19)
C251 0.041(2) 0.033(2) 0.041(2) 0.0003(17) 0.0171(18) 0.0167(17)

loop_
_atom_type_symbol
_atom_type_description
_atom_type_scat_dispersion_real
_atom_type_scat_dispersion_imag
_atom_type_scat_source
C C 0.0033 0.0016 'International Tables Vol C Tables 4.2.6.8 and 6.1.1.4'
H H 0.0000 0.0000 'International Tables Vol C Tables 4.2.6.8 and 6.1.1.4'
N N 0.0061 0.0033 'International Tables Vol C Tables 4.2.6.8 and 6.1.1.4'
Gd Gd -0.1653 3.9035 'International Tables Vol C Tables 4.2.6.8 and 6.1.1.4'

loop_
_geom_angle_atom_site_label_1
_geom_angle_atom_site_label_2
_geom_angle_atom_site_label_3
_geom_angle
_geom_angle_site_symmetry_1
_geom_angle_site_symmetry_3
_geom_angle_publ_flag
N2 Gd1 N12 122.71(9) . . ?
N2 Gd1 N1 71.53(9) . . ?
N12 Gd1 N1 53.78(8) . . ?
N2 Gd1 C44 130.37(11) . . ?
N12 Gd1 C44 84.06(11) . . ?
N1 Gd1 C44 105.85(12) . . ?
N2 Gd1 C43 112.64(14) . . ?
N12 Gd1 C43 113.30(13) . . ?
N1 Gd1 C43 127.48(11) . . ?
C44 Gd1 C43 29.78(14) . . ?
N2 Gd1 C42 84.21(13) . . ?
N12 Gd1 C42 127.72(11) . . ?
N1 Gd1 C42 111.06(15) . . ?
C44 Gd1 C42 49.39(13) . . ?
C43 Gd1 C42 29.84(15) . . ?
N2 Gd1 C45 108.84(12) . . ?
N12 Gd1 C45 78.53(11) . . ?
N1 Gd1 C45 79.06(11) . . ?
C44 Gd1 C45 30.01(14) . . ?
C43 Gd1 C45 49.24(13) . . ?
C42 Gd1 C45 49.42(14) . . ?
N2 Gd1 C32 126.28(11) . . ?
N12 Gd1 C32 88.87(12) . . ?
N1 Gd1 C32 135.54(13) . . ?
C44 Gd1 C32 91.18(14) . . ?
C43 Gd1 C32 86.35(15) . . ?
C42 Gd1 C32 111.12(17) . . ?
C45 Gd1 C32 120.21(14) . . ?
N2 Gd1 C41 81.95(11) . . ?
N12 Gd1 C41 104.17(15) . . ?
N1 Gd1 C41 82.25(13) . . ?
C44 Gd1 C41 49.46(13) . . ?
C43 Gd1 C41 49.21(15) . . ?
C42 Gd1 C41 29.89(16) . . ?
C45 Gd1 C41 29.99(14) . . ?
C32 Gd1 C41 135.41(15) . . ?
N2 Gd1 C33 104.56(12) . . ?
N12 Gd1 C33 118.73(12) . . ?
N1 Gd1 C33 157.10(12) . . ?
C44 Gd1 C33 93.84(14) . . ?
C43 Gd1 C33 75.21(14) . . ?
C42 Gd1 C33 90.54(17) . . ?
C45 Gd1 C33 122.56(14) . . ?
C32 Gd1 C33 29.86(14) . . ?
C41 Gd1 C33 120.07(16) . . ?
N2 Gd1 C31 108.87(11) . . ?
N12 Gd1 C31 78.31(10) . . ?
N1 Gd1 C31 109.78(11) . . ?
C44 Gd1 C31 117.72(14) . . ?
C43 Gd1 C31 116.64(15) . . ?
C42 Gd1 C31 139.17(16) . . ?
C45 Gd1 C31 142.11(14) . . ?
C32 Gd1 C31 30.31(14) . . ?
C41 Gd1 C31 165.65(14) . . ?
C33 Gd1 C31 49.08(14) . . ?
N2 Gd1 C35 80.11(11) . . ?
N12 Gd1 C35 100.59(11) . . ?
N1 Gd1 C35 108.59(11) . . ?
C44 Gd1 C35 140.19(13) . . ?
C43 Gd1 C35 123.86(13) . . ?
C42 Gd1 C35 129.65(14) . . ?
C45 Gd1 C35 170.03(14) . . ?
C32 Gd1 C35 49.85(13) . . ?
C41 Gd1 C35 154.63(16) . . ?
C33 Gd1 C35 49.07(13) . . ?
C31 Gd1 C35 29.91(13) . . ?
N1 Gd2 N2 71.47(9) . . ?
N1 Gd2 N22 121.81(9) . . ?
N2 Gd2 N22 53.71(8) . . ?
N1 Gd2 C62 101.9(2) . . ?
N2 Gd2 C62 123.25(18) . . ?
N22 Gd2 C62 122.40(17) . . ?
N1 Gd2 C61 129.61(18) . . ?
N2 Gd2 C61 119.79(17) . . ?
N22 Gd2 C61 96.47(19) . . ?
C62 Gd2 C61 28.5(2) . . ?
N1 Gd2 C65 127.99(13) . . ?
N2 Gd2 C65 92.30(16) . . ?
N22 Gd2 C65 76.30(14) . . ?
C62 Gd2 C65 46.52(18) . . ?
C61 Gd2 C65 27.73(18) . . ?
N1 Gd2 C52 78.59(11) . . ?
N2 Gd2 C52 111.77(11) . . ?
N22 Gd2 C52 102.98(11) . . ?
C62 Gd2 C52 122.17(17) . . ?
C61 Gd2 C52 126.55(17) . . ?
C65 Gd2 C52 149.89(16) . . ?
N1 Gd2 C63 82.46(12) . . ?
N2 Gd2 C63 95.4(2) . . ?
N22 Gd2 C63 117.5(2) . . ?
C62 Gd2 C63 30.1(2) . . ?
C61 Gd2 C63 49.27(19) . . ?
C65 Gd2 C63 49.31(15) . . ?
C52 Gd2 C63 139.4(2) . . ?
N1 Gd2 C53 107.65(12) . . ?
N2 Gd2 C53 113.37(11) . . ?
N22 Gd2 C53 80.72(11) . . ?
C62 Gd2 C53 121.8(2) . . ?
C61 Gd2 C53 110.01(18) . . ?
C65 Gd2 C53 123.93(16) . . ?
C52 Gd2 C53 30.22(13) . . ?
C63 Gd2 C53 151.2(2) . . ?
N1 Gd2 C55 103.98(11) . . ?
N2 Gd2 C55 161.00(11) . . ?
N22 Gd2 C55 121.04(11) . . ?
C62 Gd2 C55 75.57(19) . . ?
C61 Gd2 C55 77.71(18) . . ?
C65 Gd2 C55 104.35(18) . . ?
C52 Gd2 C55 49.57(13) . . ?
C63 Gd2 C55 102.4(3) . . ?
C53 Gd2 C55 49.40(13) . . ?
N1 Gd2 C51 76.69(10) . . ?
N2 Gd2 C51 135.76(11) . . ?
N22 Gd2 C51 130.19(11) . . ?
C62 Gd2 C51 92.56(17) . . ?
C61 Gd2 C51 104.09(19) . . ?
C65 Gd2 C51 131.79(17) . . ?
C52 Gd2 C51 30.34(12) . . ?
C63 Gd2 C51 110.2(2) . . ?
C53 Gd2 C51 49.71(13) . . ?
C55 Gd2 C51 29.74(12) . . ?
N1 Gd2 C54 124.72(11) . . ?
N2 Gd2 C54 138.53(12) . . ?
N22 Gd2 C54 91.15(11) . . ?
C62 Gd2 C54 92.7(2) . . ?
C61 Gd2 C54 81.24(18) . . ?
C65 Gd2 C54 100.45(17) . . ?
C52 Gd2 C54 49.52(13) . . ?
C63 Gd2 C54 122.7(2) . . ?
C53 Gd2 C54 29.76(14) . . ?
C55 Gd2 C54 29.94(13) . . ?
C51 Gd2 C54 49.36(12) . . ?
C11 N1 Gd2 137.6(2) . . ?
C11 N1 Gd1 93.82(19) . . ?
Gd2 N1 Gd1 98.26(9) . . ?
C21 N2 Gd1 135.6(2) . . ?
C21 N2 Gd2 94.7(2) . . ?
Gd1 N2 Gd2 100.20(10) . . ?
C13 N12 C11 117.8(3) . . ?
C13 N12 Gd1 141.2(2) . . ?
C11 N12 Gd1 95.79(19) . . ?
C11 N16 C15 117.0(3) . . ?
C21 N22 C23 116.8(3) . . ?
C21 N22 Gd2 94.55(19) . . ?
C23 N22 Gd2 142.4(2) . . ?
C25 N26 C21 116.5(3) . . ?
N16 C11 N12 124.5(3) . . ?
N16 C11 N1 121.5(3) . . ?
N12 C11 N1 114.0(3) . . ?
N12 C13 C14 120.3(3) . . ?
N12 C13 C131 117.9(3) . . ?
C14 C13 C131 121.8(3) . . ?
C15 C14 C13 118.6(3) . . ?
N16 C15 C14 121.8(3) . . ?
N16 C15 C151 117.1(3) . . ?
C14 C15 C151 121.1(3) . . ?
N2 C21 N22 113.2(3) . . ?
N2 C21 N26 121.7(3) . . ?
N22 C21 N26 125.1(3) . . ?
N22 C23 C24 120.5(3) . . ?
N22 C23 C231 116.7(3) . . ?
C24 C23 C231 122.8(3) . . ?
C23 C24 C25 119.2(3) . . ?
N26 C25 C24 121.8(3) . . ?
N26 C25 C251 116.8(3) . . ?
C24 C25 C251 121.4(3) . . ?
C35 C31 C32 108.3(4) . . ?
C35 C31 Gd1 74.7(2) . . ?
C32 C31 Gd1 75.0(2) . . ?
C31 C32 C33 106.3(4) . . ?
C31 C32 Gd1 74.7(2) . . ?
C33 C32 Gd1 75.3(2) . . ?
C34 C33 C32 109.4(4) . . ?
C34 C33 Gd1 74.7(2) . . ?
C32 C33 Gd1 74.9(2) . . ?
C33 C34 C35 107.7(4) . . ?
C33 C34 Gd1 75.6(2) . . ?
C35 C34 Gd1 74.9(2) . . ?
C31 C35 C34 108.1(4) . . ?
C31 C35 Gd1 75.4(2) . . ?
C34 C35 Gd1 75.2(2) . . ?
C42 C41 C45 107.8(4) . . ?
C42 C41 Gd1 74.4(2) . . ?
C45 C41 Gd1 75.1(2) . . ?
C43 C42 C41 107.9(4) . . ?
C43 C42 Gd1 74.8(3) . . ?
C41 C42 Gd1 75.7(2) . . ?
C42 C43 C44 109.0(4) . . ?
C42 C43 Gd1 75.4(2) . . ?
C44 C43 Gd1 75.8(2) . . ?
C45 C44 C43 107.6(4) . . ?
C45 C44 Gd1 75.4(2) . . ?
C43 C44 Gd1 74.4(2) . . ?
C44 C45 C41 107.6(4) . . ?
C44 C45 Gd1 74.6(2) . . ?
C41 C45 Gd1 74.9(2) . . ?
C55 C51 C52 108.2(4) . . ?
C55 C51 Gd2 76.2(2) . . ?
C52 C51 Gd2 74.2(2) . . ?
C51 C52 C53 107.7(4) . . ?
C51 C52 Gd2 75.5(2) . . ?
C53 C52 Gd2 75.7(2) . . ?
C54 C53 C52 108.0(4) . . ?
C54 C53 Gd2 75.6(2) . . ?
C52 C53 Gd2 74.1(2) . . ?
C53 C54 C55 108.4(4) . . ?
C53 C54 Gd2 74.6(2) . . ?
C55 C54 Gd2 75.4(2) . . ?
C51 C55 C54 107.8(4) . . ?
C51 C55 Gd2 74.1(2) . . ?
C54 C55 Gd2 74.7(2) . . ?
C62 C61 C65 109.2(6) . . ?
C62 C61 Gd2 74.6(3) . . ?
C65 C61 Gd2 78.2(3) . . ?
C61 C62 C63 112.1(6) . . ?
C61 C62 Gd2 76.9(3) . . ?
C63 C62 Gd2 76.7(3) . . ?
C62 C63 C64 102.2(5) . . ?
C62 C63 Gd2 73.2(3) . . ?
C64 C63 Gd2 75.8(2) . . ?
C65 C64 C63 104.8(5) . . ?
C65 C64 Gd2 75.0(3) . . ?
C63 C64 Gd2 72.6(3) . . ?
C61 C65 C64 111.6(6) . . ?
C61 C65 Gd2 74.1(3) . . ?
C64 C65 Gd2 75.9(3) . . ?

loop_
_geom_bond_atom_site_label_1
_geom_bond_atom_site_label_2
_geom_bond_distance
_geom_bond_site_symmetry_2
_geom_bond_publ_flag
Gd1 N2 2.453(3) . ?
Gd1 N12 2.503(3) . ?
Gd1 N1 2.548(3) . ?
Gd1 C44 2.696(4) . ?
Gd1 C43 2.678(4) . ?
Gd1 C42 2.686(4) . ?
Gd1 C45 2.706(4) . ?
Gd1 C32 2.720(4) . ?
Gd1 C41 2.703(4) . ?
Gd1 C33 2.724(4) . ?
Gd1 C31 2.717(4) . ?
Gd1 C35 2.709(3) . ?
Gd2 N1 2.492(3) . ?
Gd2 N2 2.514(3) . ?
Gd2 N22 2.513(3) . ?
Gd2 C62 2.640(5) . ?
Gd2 C61 2.667(5) . ?
Gd2 C65 2.715(4) . ?
Gd2 C52 2.692(4) . ?
Gd2 C63 2.684(4) . ?
Gd2 C53 2.712(4) . ?
Gd2 C55 2.735(4) . ?
Gd2 C51 2.708(4) . ?
Gd2 C54 2.725(4) . ?
N1 C11 1.362(4) . ?
N2 C21 1.357(4) . ?
N12 C13 1.350(4) . ?
N12 C11 1.363(4) . ?
N16 C11 1.349(4) . ?
N16 C15 1.336(4) . ?
N22 C21 1.363(4) . ?
N22 C23 1.356(4) . ?
N26 C25 1.335(4) . ?
N26 C21 1.351(4) . ?
C13 C14 1.380(5) . ?
C13 C131 1.492(5) . ?
C14 C15 1.391(5) . ?
C15 C151 1.495(5) . ?
C23 C24 1.369(5) . ?
C23 C231 1.497(5) . ?
C24 C25 1.382(5) . ?
C25 C251 1.502(5) . ?
C31 C35 1.400(6) . ?
C31 C32 1.421(7) . ?
C32 C33 1.403(7) . ?
C33 C34 1.394(6) . ?
C34 C35 1.399(6) . ?
C41 C42 1.390(7) . ?
C41 C45 1.399(7) . ?
C42 C43 1.381(7) . ?
C43 C44 1.381(6) . ?
C44 C45 1.399(6) . ?
C51 C55 1.397(6) . ?
C51 C52 1.413(6) . ?
C52 C53 1.409(6) . ?
C53 C54 1.396(6) . ?
C54 C55 1.410(6) . ?
C61 C62 1.305(9) . ?
C61 C65 1.291(8) . ?
C62 C63 1.382(10) . ?
C63 C64 1.475(10) . ?
C64 C65 1.366(8) . ?
